data_7237216
loop_
_publ_author_name
'Yan, Nana'
'Wang, Lei'
'Liu, Xiaona'
'Wu, Pengfei'
'Sun, Tantan'
'Xu, Shutao'
'Han, Jingfeng'
'Guo, Peng'
'Tian, Peng'
'Liu, Zhongmin'

_publ_section_title
;
 A novel approach for facilitating the targeted synthesis of
 silicoaluminophosphates
;
_journal_issue 47
_journal_name_full 'Journal of Materials Chemistry A'
_journal_page_first 24186
_journal_paper_doi 10.1039/C8TA08134D
_journal_volume 6
_journal_year 2018
_chemical_formula_moiety 'C5.07 H21.64 Al3.32 N2.90 O20.81 P1.77 Si2.92'
_chemical_formula_sum 'C5.07 H21.64 Al3.32 N2.9 O20.81 P1.77 Si2.92'
_chemical_formula_weight 682.46
_chemical_name_common DNL-6-DMEDA
_space_group_IT_number 211
_space_group_name_Hall 'I 4 2 3'
_space_group_name_H-M_alt 'I 4 3 2'
_symmetry_cell_setting cubic
_symmetry_Int_Tables_number 211
_symmetry_space_group_name_Hall 'I 4 2 3'
_symmetry_space_group_name_H-M 'I 4 3 2'
_audit_update_record
;
2018-06-04 deposited with the CCDC.
2018-10-25 downloaded from the CCDC.
;
_cell_angle_alpha 90
_cell_angle_beta 90
_cell_angle_gamma 90
_cell_formula_units_Z 6
_cell_length_a 15.1935(2)
_cell_length_b 15.1935(2)
_cell_length_c 15.1935(2)
_cell_measurement_temperature 25
_cell_measurement_theta_max 60
_cell_measurement_theta_min 2.5
_cell_volume 3507.30(8)
_computing_structure_refinement TOPAS
_diffrn_ambient_temperature 25
_diffrn_measurement_device_type STOE
_diffrn_radiation_probe x-ray
_diffrn_radiation_source 'X-ray tube'
_diffrn_radiation_type 'Cu Ka1'
_diffrn_radiation_wavelength 1.5406
_exptl_absorpt_coefficient_mu 5.038
_exptl_crystal_colour White
_exptl_crystal_density_diffrn 1.939
_pd_proc_ls_prof_R_factor 0.0280
_pd_proc_ls_prof_wR_expected 0.0159
_pd_proc_ls_prof_wR_factor 0.0424
_refine_ls_goodness_of_fit_all 2.667
_refine_ls_hydrogen_treatment mixed
_refine_ls_number_parameters 61
_refine_ls_R_I_factor 0.0227
_cod_data_source_file c8ta08134d2.cif
_cod_data_source_block DNL_6_DMEDA
_cod_depositor_comments
;
The following automatic conversions were performed:

data item '_diffrn_radiation_probe' value 'X-ray' was changed to
'x-ray' in accordance with the
/home/saulius/struct/COD-crude-data/automatic-downloads/DataCite-retrospective/RSC/depositions/lib/dictionaries/cif_core.dic
dictionary named 'cif_core.dic' version 2.4.2 last updated on
2011-04-26.

Automatic conversion script
Id: cif_fix_values 6909 2019-04-08 15:41:33Z antanas 
;
_cod_original_sg_symbol_Hall ' 	I 4 2 3'
_cod_original_formula_sum 'C5.07 H21.64 Al3.32 N2.90 O20.81 P1.77 Si2.92'
_cod_database_code 7237216

loop_
_space_group_symop_id
_space_group_symop_operation_xyz
1 x,y,z
2 -x,-y,z
3 -x,y,-z
4 x,-y,-z
5 z,x,y
6 z,-x,-y
7 -z,-x,y
8 -z,x,-y
9 y,z,x
10 -y,z,-x
11 y,-z,-x
12 -y,-z,x
13 y,x,-z
14 -y,-x,-z
15 y,-x,z
16 -y,x,z
17 x,z,-y
18 -x,z,y
19 -x,-z,-y
20 x,-z,y
21 z,y,-x
22 z,-y,x
23 -z,y,x
24 -z,-y,-x
25 x+1/2,y+1/2,z+1/2
26 -x+1/2,-y+1/2,z+1/2
27 -x+1/2,y+1/2,-z+1/2
28 x+1/2,-y+1/2,-z+1/2
29 z+1/2,x+1/2,y+1/2
30 z+1/2,-x+1/2,-y+1/2
31 -z+1/2,-x+1/2,y+1/2
32 -z+1/2,x+1/2,-y+1/2
33 y+1/2,z+1/2,x+1/2
34 -y+1/2,z+1/2,-x+1/2
35 y+1/2,-z+1/2,-x+1/2
36 -y+1/2,-z+1/2,x+1/2
37 y+1/2,x+1/2,-z+1/2
38 -y+1/2,-x+1/2,-z+1/2
39 y+1/2,-x+1/2,z+1/2
40 -y+1/2,x+1/2,z+1/2
41 x+1/2,z+1/2,-y+1/2
42 -x+1/2,z+1/2,y+1/2
43 -x+1/2,-z+1/2,-y+1/2
44 x+1/2,-z+1/2,y+1/2
45 z+1/2,y+1/2,-x+1/2
46 z+1/2,-y+1/2,x+1/2
47 -z+1/2,y+1/2,x+1/2
48 -z+1/2,-y+1/2,-x+1/2

loop_
_atom_site_label
_atom_site_type_symbol
_atom_site_fract_x
_atom_site_fract_y
_atom_site_fract_z
_atom_site_adp_type
_atom_site_U_iso_or_equiv
_atom_site_site_symmetry_multiplicity
_atom_site_occupancy
_atom_site_calc_flag
Al1 Al 0.25 0.1034(3) 0.3966(3) Uiso 0.0123(5) 24 0.8292 d
Si1 Si 0.25 0.1034(3) 0.3966(3) Uiso 0.0123(5) 24 0.1708 d
P1 P 0.75 0.8990(3) 0.6010(3) Uiso 0.0147(6) 24 0.4417 d
Si2 Si 0.75 0.8990(3) 0.6010(3) Uiso 0.0147(6) 24 0.5583 d
O1 O 0.3425(5) 0.1274(3) 0.3355(5) Uiso 0.0244(11) 48 1 d
O2 O 0.2857(3) 0.1123(3) 0.5024(8) Uiso 0.0244(11) 48 1 d
Ow1 O 0.9376(10) 0.1415(9) -0.7974(6) Uiso 0.123(5) 48 0.498(5) d
Ow2 O 0.573(6) 0.573(6) 0.573(6) Uiso 0.123(5) 16 0.31(2) d
N1 N 18.982(4) 17.0417(19) 21.1887(11) Uiso 0.067(6) 48 0.1812 d
N2 N 19.010(9) 16.949(3) 21.4074(15) Uiso 0.067(6) 48 0.1812 d
C1 C 19.031(4) 17.030(4) 21.2700(16) Uiso 0.067(6) 48 0.1812 d
C2 C 18.969(6) 17.011(2) 21.3464(12) Uiso 0.067(6) 48 0.1812 d
C3 C 19.040(4) 17.044(4) 21.1128(17) Uiso 0.067(6) 48 0.1812 d
C4 C 18.998(9) 16.978(3) 21.4981(13) Uiso 0.067(6) 48 0.1812 d
H1 H 19.056(6) 16.974(5) 21.091(2) Uiso 0.101(9) 48 0.1812 d
H2 H 19.104(5) 17.079(9) 21.131(3) Uiso 0.101(9) 48 0.1812 d
H3 H 19.007(5) 17.081(3) 21.0566(13) Uiso 0.101(9) 48 0.1812 d
H4 H 19.070(6) 17.093(6) 21.284(2) Uiso 0.101(9) 48 0.1812 d
H5 H 19.079(6) 16.973(7) 21.262(3) Uiso 0.101(9) 48 0.1812 d
H6 H 18.954(6) 17.075(3) 21.3826(13) Uiso 0.101(9) 48 0.1812 d
H7 H 18.906(6) 16.982(6) 21.320(2) Uiso 0.101(9) 48 0.1812 d
H8 H 19.041(8) 17.038(5) 21.5113(18) Uiso 0.101(9) 48 0.1812 d
H9 H 19.017(12) 16.922(4) 21.5445(17) Uiso 0.101(9) 48 0.1812 d
H10 H 18.926(9) 16.996(5) 21.5095(17) Uiso 0.101(9) 48 0.1812 d
H12 H 18.934(5) 16.984(4) 21.1806(16) Uiso 0.101(9) 48 0.1812 d
H13 H 19.083(9) 16.944(7) 21.392(3) Uiso 0.101(9) 48 0.1812 d
H14 H 18.978(13) 16.882(2) 21.3990(16) Uiso 0.101(9) 48 0.53(3) d

loop_
_atom_type_symbol
_atom_type_scat_dispersion_real
_atom_type_scat_dispersion_imag
_atom_type_scat_source
C 0.0033 0.0016 'International Tables Vol C tables 4.2.6.8 and 6.1.1.1'
H 0.0000 0.0000 'International Tables Vol C tables 4.2.6.8 and 6.1.1.1'
Al 0.0645 0.0514 'International Tables Vol C tables 4.2.6.8 and 6.1.1.1'
N 0.0061 0.0033 'International Tables Vol C tables 4.2.6.8 and 6.1.1.1'
O 0.0106 0.0060 'International Tables Vol C tables 4.2.6.8 and 6.1.1.1'
P 0.1023 0.0942 'International Tables Vol C tables 4.2.6.8 and 6.1.1.1'
Si 0.0817 0.0704 'International Tables Vol C tables 4.2.6.8 and 6.1.1.1'

loop_
_geom_angle_atom_site_label_1
_geom_angle_atom_site_label_2
_geom_angle_atom_site_label_3
_geom_angle_site_symmetry_1
_geom_angle_site_symmetry_3
_geom_angle
P1 Si2 O1 . 29_555 0
P1 Si2 O1 . 24_666 0
P1 Si2 O2 . 2_665 0
P1 Si2 O2 . 44_565 0
O1 Si2 O1 29_555 24_666 112.7(4)
O1 Si2 O2 29_555 2_665 116.7(4)
O1 Si2 O2 29_555 44_565 101.5(4)
O1 Si2 O2 24_666 2_665 101.5(4)
O1 Si2 O2 24_666 44_565 116.7(4)
O2 Si2 O2 2_665 44_565 108.4(4)
C1 N1 C3 . . 112(5)
C2 N2 C4 . . 111(6)
N1 C1 C2 . . 111(5)
N2 C2 C1 . . 110(7)

loop_
_geom_bond_atom_site_label_1
_geom_bond_atom_site_label_2
_geom_bond_site_symmetry_2
_geom_bond_distance
Al1 Si1 . 0
P1 Si2 . 0
Si2 O1 29_555 1.608(8)
Si2 O1 24_666 1.608(8)
Si2 O2 2_665 1.602(12)
Si2 O2 44_565 1.602(12)
Ow2 C3 25_*** 0.90(10)
Ow2 C3 29_*** 0.90(10)
Ow2 C3 33_*** 0.90(10)
Ow2 H1 40_*** 0.81(12)
Ow2 H1 41_*** 0.81(12)
Ow2 H1 46_*** 0.81(12)
N1 N1 2_**5 1.38(5)
N1 N1 15_7*5 0.98(7)
N1 N1 16_*35 0.98(7)
N1 C1 . 1.45(5)
N1 C1 16_*35 1.26(3)
N1 C3 . 1.45(6)
N1 C3 16_*35 1.22(4)
N1 H12 15_7*5 0.39(8)
N2 N2 15_7*5 1.12(14)
N2 N2 16_*35 1.12(14)
N2 C2 . 1.46(8)
N2 C2 2_**5 1.15(6)
N2 C2 15_7*5 1.55(8)
N2 C2 16_*35 1.03(6)
N2 C4 . 1.46(4)
N2 C4 3_*5* 1.51(4)
N2 H6 2_**5 0.76(12)
N2 H9 3_*5* 0.93(11)
C1 C1 2_**5 1.31(9)
C1 C1 15_7*5 0.93(9)
C1 C1 16_*35 0.93(9)
C1 C2 . 1.52(7)
C1 C2 2_**5 1.32(4)
C1 C2 15_7*5 1.20(3)
C1 H5 16_*35 0.76(11)
C2 C2 2_**5 1.00(12)
C2 C2 15_7*5 0.71(10)
C2 C2 16_*35 0.71(10)
C3 C3 5_339 1.52(7)
C3 C3 9_717 1.52(7)
C3 C3 15_7*5 1.28(9)
C3 C3 16_*35 1.28(9)
C3 H1 16_*35 0.43(7)
C3 H3 5_339 0.78(8)
C3 H3 18_*19 0.88(8)
C4 C4 2_**5 0.67(7)
C4 C4 3_*5* 0.08(14)
C4 C4 4_5** 0.67(6)
C4 C4 13_73* 0.43(14)
C4 C4 14_*** 0.52(14)
C4 C4 15_7*5 0.47(14)
C4 C4 16_*35 0.47(14)
C4 H8 2_**5 0.67(16)
C4 H8 4_5** 0.71(17)
C4 H8 14_*** 0.63(15)
C4 H8 15_7*5 0.70(15)
C4 H10 13_73* 0.80(14)
C4 H10 16_*35 0.81(14)
H1 H3 5_339 0.52(10)
H1 H3 15_7*5 0.71(8)
H1 H3 20_5*9 0.89(11)
H3 H3 18_*19 0.57(6)
H4 H5 16_*35 0.76(13)
H6 H13 2_**5 0.65(15)
H8 H8 13_73* 0.35(5)
H8 H9 16_*35 0.82(12)
H8 H10 2_**5 0.72(15)
H8 H10 3_*5* 0.87(13)
H8 H10 14_*** 0.85(14)
H8 H10 15_7*5 0.88(15)
H9 H10 13_73* 0.88(8)
H9 H10 16_*35 0.57(8)
H10 H10 4_5** 0.31(5)
H13 H14 16_*35 0.75(18)
